data_1570991
loop_
_publ_author_name
'Santra, Aakash'
'Das, Avijit'
'Kaur, Simarjeet'
'Jain, Priya'
'Ingole, Pravin P.'
'Paria, Sayantan'

_publ_section_title
;
 Catalytic reduction of oxygen to water by non-heme iron complexes:
 exploring the effect of the secondary coordination sphere proton
 exchanging site.
;
_journal_issue 11
_journal_name_full 'Chemical science'
_journal_page_first 4095
_journal_page_last 4105
_journal_paper_doi 10.1039/d3sc06753j
_journal_volume 15
_journal_year 2024
_chemical_formula_moiety '4(C24 H24 Fe N7 O2), 4(C4 H10 O), 4(C24 H20 B)'
_chemical_formula_sum 'C208 H216 B4 Fe4 N28 O12'
_chemical_formula_weight 3566.72
_space_group_crystal_system tetragonal
_space_group_IT_number 82
_space_group_name_Hall 'I -4'
_space_group_name_H-M_alt 'I -4'
_atom_sites_solution_hydrogens geom
_audit_creation_date 2023-08-22
_audit_creation_method
;
Olex2 1.5
(compiled 2023.08.17 svn.r577a77a9 for OlexSys, GUI svn.r6817)
;
_audit_update_record
;
2023-08-23 deposited with the CCDC.	2024-02-01 downloaded from the CCDC.
;
_cell_angle_alpha 90
_cell_angle_beta 90
_cell_angle_gamma 90
_cell_formula_units_Z 2
_cell_length_a 26.5624(9)
_cell_length_b 26.5624(9)
_cell_length_c 14.7302(7)
_cell_measurement_reflns_used 9848
_cell_measurement_temperature 100(2)
_cell_measurement_theta_max 28.20
_cell_measurement_theta_min 2.42
_cell_volume 10393.1(7)
_computing_molecular_graphics 'Olex2 1.5 (Dolomanov et al., 2009)'
_computing_publication_material 'Olex2 1.5 (Dolomanov et al., 2009)'
_computing_structure_refinement 'XL  (Sheldrick, 2008)'
_computing_structure_solution 'olex2.solve 1.5 (Bourhis et al., 2015)'
_diffrn_ambient_temperature 100.00
_diffrn_measured_fraction_theta_full 0.990
_diffrn_measured_fraction_theta_max 0.992
_diffrn_measurement_device_type 'Bruker APEX-II CCD'
_diffrn_measurement_method '\f and \w scans'
_diffrn_radiation_type MoK\a
_diffrn_radiation_wavelength 0.71073
_diffrn_reflns_av_R_equivalents 0.1139
_diffrn_reflns_av_unetI/netI 0.0300
_diffrn_reflns_Laue_measured_fraction_full 0.990
_diffrn_reflns_Laue_measured_fraction_max 0.992
_diffrn_reflns_limit_h_max 35
_diffrn_reflns_limit_h_min -35
_diffrn_reflns_limit_k_max 35
_diffrn_reflns_limit_k_min -35
_diffrn_reflns_limit_l_max 19
_diffrn_reflns_limit_l_min -19
_diffrn_reflns_number 255937
_diffrn_reflns_point_group_measured_fraction_full 0.992
_diffrn_reflns_point_group_measured_fraction_max 0.993
_diffrn_reflns_theta_full 25.242
_diffrn_reflns_theta_max 28.303
_diffrn_reflns_theta_min 2.684
_exptl_absorpt_coefficient_mu 0.336
_exptl_crystal_colour Brown
_exptl_crystal_density_diffrn 1.140
_exptl_crystal_description Solid
_exptl_crystal_F_000 3760
_refine_diff_density_max 0.252
_refine_diff_density_min -0.198
_refine_diff_density_rms 0.038
_refine_ls_abs_structure_details
;
 Flack x determined using 5634 quotients [(I+)-(I-)]/[(I+)+(I-)]
 (Parsons, Flack and Wagner, Acta Cryst. B69 (2013) 249-259).
;
_refine_ls_abs_structure_Flack -0.001(3)
_refine_ls_extinction_method none
_refine_ls_goodness_of_fit_ref 1.039
_refine_ls_hydrogen_treatment mixed
_refine_ls_matrix_type full
_refine_ls_number_parameters 585
_refine_ls_number_reflns 12838
_refine_ls_number_restraints 1
_refine_ls_restrained_S_all 1.039
_refine_ls_R_factor_all 0.0316
_refine_ls_R_factor_gt 0.0299
_refine_ls_shift/su_max 0.001
_refine_ls_shift/su_mean 0.000
_refine_ls_structure_factor_coef Fsqd
_refine_ls_weighting_details 'w=1/[\s^2^(Fo^2^)+(0.0454P)^2^+2.0383P] where P=(Fo^2^+2Fc^2^)/3'
_refine_ls_weighting_scheme calc
_refine_ls_wR_factor_gt 0.0763
_refine_ls_wR_factor_ref 0.0773
_reflns_Friedel_coverage 0.927
_reflns_Friedel_fraction_full 0.994
_reflns_Friedel_fraction_max 0.994
_reflns_number_gt 12297
_reflns_number_total 12838
_reflns_threshold_expression 'I > 2\s(I)'
_cod_data_source_file d3sc06753j2.cif
_cod_data_source_block sp180423akzoxfe2_0ma
_cod_depositor_comments 'Adding full bibliography for 1570991--1570993.cif.'
_cod_original_cell_volume 10393.1(9)
_cod_database_code 1570991
_shelx_shelxl_version_number 2019/1
_shelx_space_group_comment
;
The symmetry employed for this shelxl refinement is uniquely defined
by the following loop, which should always be used as a source of
symmetry information in preference to the above space-group names.
They are only intended as comments.
;
_olex2_refinement_description
;
1. Others
 Fixed Uiso: H2(0.041) H35(0.038) H34(0.037) H33(0.03) H43(0.031) H42(0.041)
 H41(0.043) H47(0.035) H48(0.035) H49(0.03) H45(0.029) H46(0.033) H36(0.034)
 H37(0.031) H26(0.027) H27(0.032) H28(0.036) H29(0.035) H30(0.029) H39(0.03)
 H40(0.039) H53A(0.107) H53B(0.107) H53C(0.107) H52A(0.082) H52B(0.082)
 H51A(0.091) H51B(0.091) H50A(0.122) H50B(0.122) H50C(0.122) H10(0.032)
 H9(0.032) H8(0.028) H20A(0.042) H20B(0.042) H20C(0.042) H17(0.028) H16(0.029)
 H15(0.027) H6(0.039) H5(0.051) H4(0.055) H3(0.047) H2A(0.037) H13A(0.048)
 H13B(0.048) H13C(0.048) H22A(0.046) H22B(0.046) H22C(0.046) H24A(0.047)
 H24B(0.047) H24C(0.047)
 Fixed X: H35(0.236091) H34(0.294638) H33(0.302734) H43(0.155589) H42(0.08448)
 H41(0.090418) H47(0.296214) H48(0.250016) H49(0.236433) H45(0.312937)
 H46(0.327042) H36(0.186206) H37(0.193722) H26(0.258988) H27(0.322297)
 H28(0.406834) H29(0.426571) H30(0.363336) H39(0.240836) H40(0.169133)
 H53A(0.219994) H53B(0.197057) H53C(0.241329) H52A(0.185862) H52B(0.14156)
 H51A(0.092931) H51B(0.136039) H50A(0.145635) H50B(0.106337) H50C(0.087382)
 H10(0.19474) H9(0.156847) H8(0.176727) H20A(0.436934) H20B(0.420574)
 H20C(0.397231) H17(0.360602) H16(0.302827) H15(0.245431) H6(0.140547)
 H5(0.081318) H4(0.103648) H3(0.185557) H2A(0.245119) H13A(0.292792)
 H13B(0.259129) H13C(0.232954) H22A(0.406495) H22B(0.449612) H22C(0.423285)
 H24A(0.165766) H24B(0.20548) H24C(0.166678)
 Fixed Y: H35(0.686727) H34(0.711295) H33(0.666138) H43(0.602851)
 H42(0.562072) H41(0.480969) H47(0.685726) H48(0.721831) H49(0.677762)
 H45(0.559389) H46(0.603259) H36(0.615259) H37(0.570972) H26(0.487713)
 H27(0.434383) H28(0.454291) H29(0.529308) H30(0.581958) H39(0.484367)
 H40(0.442479) H53A(0.346473) H53B(0.348342) H53C(0.3861) H52A(0.425063)
 H52B(0.388869) H51A(0.458992) H51B(0.495563) H50A(0.5327) H50B(0.493789)
 H50C(0.535614) H10(0.420239) H9(0.34851) H8(0.325298) H20A(0.519307)
 H20B(0.490708) H20C(0.544726) H17(0.44692) H16(0.385235) H15(0.350937)
 H6(0.385889) H5(0.324784) H4(0.240615) H3(0.215568) H2A(0.275483)
 H13A(0.491101) H13B(0.53606) H13C(0.484994) H22A(0.316081) H22B(0.356756)
 H22C(0.354403) H24A(0.583564) H24B(0.595825) H24C(0.550203)
 Fixed Z: H35(0.93018) H34(0.820575) H33(0.686117) H43(0.617271) H42(0.563538)
 H41(0.50149) H47(0.312315) H48(0.430465) H49(0.564881) H45(0.46311)
 H46(0.328852) H36(0.904344) H37(0.768804) H26(0.711495) H27(0.761133)
 H28(0.735956) H29(0.658727) H30(0.607199) H39(0.542252) H40(0.491207) H53A(-
 0.26658) H53B(-0.166175) H53C(-0.194352) H52A(-0.299798) H52B(-0.265241) H51A(-
 0.216563) H51B(-0.254662) H50A(-0.110395) H50B(-0.067286) H50C(-0.137618) H10(-
 0.027206) H9(0.038033) H8(0.186641) H20A(0.368107) H20B(0.459065)
 H20C(0.435757) H17(0.529205) H16(0.57772) H15(0.47623) H6(0.361807)
 H5(0.407983) H4(0.412616) H3(0.377439) H2A(0.331316) H13A(-0.079377) H13B(-
 0.040063) H13C(-0.073163) H22A(0.138338) H22B(0.157792) H22C(0.060163)
 H24A(0.298196) H24B(0.376845) H24C(0.388648)
;
_olex2_submission_special_instructions 'No special instructions were received'

loop_
_space_group_symop_operation_xyz
'x, y, z'
'y, -x, -z'
'-y, x, -z'
'-x, -y, z'
'x+1/2, y+1/2, z+1/2'
'y+1/2, -x+1/2, -z+1/2'
'-y+1/2, x+1/2, -z+1/2'
'-x+1/2, -y+1/2, z+1/2'

loop_
_atom_site_label
_atom_site_type_symbol
_atom_site_fract_x
_atom_site_fract_y
_atom_site_fract_z
_atom_site_U_iso_or_equiv
_atom_site_adp_type
_atom_site_occupancy
_atom_site_site_symmetry_order
_atom_site_calc_flag
_atom_site_refinement_flags_posn
_atom_site_refinement_flags_adp
_atom_site_refinement_flags_occupancy
_atom_site_disorder_assembly
_atom_site_disorder_group
Fe1 Fe 0.30116(2) 0.46190(2) 0.22392(2) 0.01803(7) Uani 1 1 d . . . . .
O2 O 0.37951(5) 0.53544(5) 0.23230(11) 0.0272(3) Uani 1 1 d D . . . .
H2 H 0.3648(8) 0.5393(8) 0.1672(15) 0.041 Uiso 1 1 calc DR U . . .
O1 O 0.33094(6) 0.53280(5) 0.08761(10) 0.0265(3) Uani 1 1 d . . . . .
O3 O 0.16158(9) 0.44071(9) -0.17648(15) 0.0579(6) Uani 1 1 d . . . . .
N1 N 0.23284(6) 0.37271(6) 0.30424(11) 0.0208(3) Uani 1 1 d . . . . .
N4 N 0.30029(6) 0.42869(6) 0.33897(11) 0.0190(3) Uani 1 1 d . . . . .
N6 N 0.35034(6) 0.41417(6) 0.17938(11) 0.0213(3) Uani 1 1 d . . . . .
N7 N 0.25217(6) 0.50856(6) 0.27123(12) 0.0207(3) Uani 1 1 d . . . . .
N3 N 0.30022(6) 0.49475(6) 0.10903(12) 0.0225(3) Uani 1 1 d . . . . .
N5 N 0.35416(6) 0.49936(6) 0.27691(13) 0.0210(3) Uani 1 1 d . . . . .
N2 N 0.24869(6) 0.42264(6) 0.17189(11) 0.0196(3) Uani 1 1 d . . . . .
C35 C 0.23944(10) 0.66814(8) 0.87541(15) 0.0314(5) Uani 1 1 d . . . . .
H35 H 0.236091 0.686727 0.930180 0.038 Uiso 1 1 calc R U . . .
C34 C 0.27393(9) 0.68269(8) 0.81032(16) 0.0306(5) Uani 1 1 d . . . . .
H34 H 0.294638 0.711295 0.820575 0.037 Uiso 1 1 calc R U . . .
C33 C 0.27852(8) 0.65562(7) 0.72962(15) 0.0254(4) Uani 1 1 d . . . . .
H33 H 0.302734 0.666138 0.686117 0.030 Uiso 1 1 calc R U . . .
C32 C 0.24865(7) 0.61341(7) 0.71043(13) 0.0206(4) Uani 1 1 d . . . . .
C38 C 0.20711(7) 0.54835(7) 0.58784(13) 0.0207(4) Uani 1 1 d . . . . .
C43 C 0.15902(8) 0.57018(8) 0.59179(14) 0.0257(4) Uani 1 1 d . . . . .
H43 H 0.155589 0.602851 0.617271 0.031 Uiso 1 1 calc R U . . .
C42 C 0.11628(9) 0.54584(10) 0.55987(17) 0.0341(5) Uani 1 1 d . . . . .
H42 H 0.084480 0.562072 0.563538 0.041 Uiso 1 1 calc R U . . .
C41 C 0.11971(9) 0.49784(10) 0.52255(17) 0.0362(5) Uani 1 1 d . . . . .
H41 H 0.090418 0.480969 0.501490 0.043 Uiso 1 1 calc R U . . .
C47 C 0.29023(8) 0.66740(8) 0.36663(15) 0.0295(5) Uani 1 1 d . . . . .
H47 H 0.296214 0.685726 0.312315 0.035 Uiso 1 1 calc R U . . .
C48 C 0.26312(8) 0.68874(8) 0.43689(16) 0.0289(5) Uani 1 1 d . . . . .
H48 H 0.250016 0.721831 0.430465 0.035 Uiso 1 1 calc R U . . .
C49 C 0.25481(8) 0.66205(7) 0.51735(15) 0.0248(4) Uani 1 1 d . . . . .
H49 H 0.236433 0.677762 0.564881 0.030 Uiso 1 1 calc R U . . .
C44 C 0.27263(7) 0.61296(7) 0.53026(13) 0.0197(4) Uani 1 1 d . . . . .
C45 C 0.29987(8) 0.59253(8) 0.45728(14) 0.0242(4) Uani 1 1 d . . . . .
H45 H 0.312937 0.559389 0.463110 0.029 Uiso 1 1 calc R U . . .
C46 C 0.30862(8) 0.61866(8) 0.37666(15) 0.0278(4) Uani 1 1 d . . . . .
H46 H 0.327042 0.603259 0.328852 0.033 Uiso 1 1 calc R U . . .
C36 C 0.20972(9) 0.62602(8) 0.85979(15) 0.0285(4) Uani 1 1 d . . . . .
H36 H 0.186206 0.615259 0.904344 0.034 Uiso 1 1 calc R U . . .
C37 C 0.21450(8) 0.59958(7) 0.77847(15) 0.0254(4) Uani 1 1 d . . . . .
H37 H 0.193722 0.570972 0.768804 0.031 Uiso 1 1 calc R U . . .
C31 C 0.30320(7) 0.54053(7) 0.64965(13) 0.0194(4) Uani 1 1 d . . . . .
C26 C 0.29302(8) 0.49619(7) 0.69889(13) 0.0222(4) Uani 1 1 d . . . . .
H26 H 0.258988 0.487713 0.711495 0.027 Uiso 1 1 calc R U . . .
C27 C 0.33090(8) 0.46440(7) 0.72970(15) 0.0263(4) Uani 1 1 d . . . . .
H27 H 0.322297 0.434383 0.761133 0.032 Uiso 1 1 calc R U . . .
C28 C 0.38088(8) 0.47601(8) 0.71509(16) 0.0297(4) Uani 1 1 d . . . . .
H28 H 0.406834 0.454291 0.735956 0.036 Uiso 1 1 calc R U . . .
C29 C 0.39238(8) 0.52045(9) 0.66890(16) 0.0289(4) Uani 1 1 d . . . . .
H29 H 0.426571 0.529308 0.658727 0.035 Uiso 1 1 calc R U . . .
C30 C 0.35439(8) 0.55176(8) 0.63775(14) 0.0239(4) Uani 1 1 d . . . . .
H30 H 0.363336 0.581958 0.607199 0.029 Uiso 1 1 calc R U . . .
C39 C 0.20905(8) 0.50043(8) 0.54810(15) 0.0252(4) Uani 1 1 d . . . . .
H39 H 0.240836 0.484367 0.542252 0.030 Uiso 1 1 calc R U . . .
C40 C 0.16614(9) 0.47521(8) 0.51663(16) 0.0323(5) Uani 1 1 d . . . . .
H40 H 0.169133 0.442479 0.491207 0.039 Uiso 1 1 calc R U . . .
C53 C 0.21112(14) 0.36855(17) -0.2157(3) 0.0713(11) Uani 1 1 d . . . . .
H53A H 0.219994 0.346473 -0.266580 0.107 Uiso 1 1 calc R U . . .
H53B H 0.197057 0.348342 -0.166175 0.107 Uiso 1 1 calc R U . . .
H53C H 0.241329 0.386100 -0.194352 0.107 Uiso 1 1 calc R U . . .
C52 C 0.17272(16) 0.40650(15) -0.2466(2) 0.0686(11) Uani 1 1 d . . . . .
H52A H 0.185862 0.425063 -0.299798 0.082 Uiso 1 1 calc R U . . .
H52B H 0.141560 0.388869 -0.265241 0.082 Uiso 1 1 calc R U . . .
C51 C 0.12465(17) 0.47648(15) -0.2007(3) 0.0755(12) Uani 1 1 d . . . . .
H51A H 0.092931 0.458992 -0.216563 0.091 Uiso 1 1 calc R U . . .
H51B H 0.136039 0.495563 -0.254662 0.091 Uiso 1 1 calc R U . . .
C50 C 0.11514(17) 0.51293(15) -0.1219(3) 0.0810(13) Uani 1 1 d . . . . .
H50A H 0.145635 0.532700 -0.110395 0.122 Uiso 1 1 calc R U . . .
H50B H 0.106337 0.493789 -0.067286 0.122 Uiso 1 1 calc R U . . .
H50C H 0.087382 0.535614 -0.137618 0.122 Uiso 1 1 calc R U . . .
C11 C 0.23821(8) 0.43570(7) 0.08364(14) 0.0226(4) Uani 1 1 d . . . . .
C10 C 0.20307(8) 0.40983(8) 0.03264(15) 0.0269(4) Uani 1 1 d . . . . .
H10 H 0.194740 0.420239 -0.027206 0.032 Uiso 1 1 calc R U . . .
C9 C 0.18023(8) 0.36791(8) 0.07205(15) 0.0270(4) Uani 1 1 d . . . . .
H9 H 0.156847 0.348510 0.038033 0.032 Uiso 1 1 calc R U . . .
C8 C 0.19149(8) 0.35446(7) 0.16045(14) 0.0233(4) Uani 1 1 d . . . . .
H8 H 0.176727 0.325298 0.186641 0.028 Uiso 1 1 calc R U . . .
C7 C 0.22502(7) 0.38432(7) 0.21136(13) 0.0199(4) Uani 1 1 d . . . . .
C14 C 0.26797(7) 0.39324(7) 0.36598(13) 0.0196(4) Uani 1 1 d . . . . .
C18 C 0.33477(7) 0.44851(7) 0.39890(14) 0.0202(4) Uani 1 1 d . . . . .
C19 C 0.36682(7) 0.48792(7) 0.35988(14) 0.0222(4) Uani 1 1 d . . . . .
C20 C 0.40903(8) 0.51281(8) 0.41003(16) 0.0281(4) Uani 1 1 d . . . . .
H20A H 0.436934 0.519307 0.368107 0.042 Uiso 1 1 calc R U . . .
H20B H 0.420574 0.490708 0.459065 0.042 Uiso 1 1 calc R U . . .
H20C H 0.397231 0.544726 0.435757 0.042 Uiso 1 1 calc R U . . .
C17 C 0.33673(8) 0.43305(7) 0.48820(14) 0.0231(4) Uani 1 1 d . . . . .
H17 H 0.360602 0.446920 0.529205 0.028 Uiso 1 1 calc R U . . .
C16 C 0.30250(8) 0.39634(7) 0.51642(14) 0.0239(4) Uani 1 1 d . . . . .
H16 H 0.302827 0.385235 0.577720 0.029 Uiso 1 1 calc R U . . .
C15 C 0.26842(8) 0.37612(7) 0.45677(14) 0.0228(4) Uani 1 1 d . . . . .
H15 H 0.245431 0.350937 0.476230 0.027 Uiso 1 1 calc R U . . .
C1 C 0.19767(8) 0.33598(8) 0.34073(14) 0.0260(4) Uani 1 1 d . . . . .
C6 C 0.14961(9) 0.35132(10) 0.36423(15) 0.0329(5) Uani 1 1 d . . . . .
H6 H 0.140547 0.385889 0.361807 0.039 Uiso 1 1 calc R U . . .
C5 C 0.11448(10) 0.31489(12) 0.39173(17) 0.0427(6) Uani 1 1 d . . . . .
H5 H 0.081318 0.324784 0.407983 0.051 Uiso 1 1 calc R U . . .
C4 C 0.12786(11) 0.26510(11) 0.39521(17) 0.0456(7) Uani 1 1 d . . . . .
H4 H 0.103648 0.240615 0.412616 0.055 Uiso 1 1 calc R U . . .
C3 C 0.17646(11) 0.25009(10) 0.37353(16) 0.0393(6) Uani 1 1 d . . . . .
H3 H 0.185557 0.215568 0.377439 0.047 Uiso 1 1 calc R U . . .
C2 C 0.21179(9) 0.28550(8) 0.34615(15) 0.0305(5) Uani 1 1 d . . . . .
H2A H 0.245119 0.275483 0.331316 0.037 Uiso 1 1 calc R U . . .
C12 C 0.26790(8) 0.47814(8) 0.04963(14) 0.0230(4) Uani 1 1 d . . . . .
C13 C 0.26275(10) 0.49940(9) -0.04377(16) 0.0321(5) Uani 1 1 d . . . . .
H13A H 0.292792 0.491101 -0.079377 0.048 Uiso 1 1 calc R U . . .
H13B H 0.259129 0.536060 -0.040063 0.048 Uiso 1 1 calc R U . . .
H13C H 0.232954 0.484994 -0.073163 0.048 Uiso 1 1 calc R U . . .
C21 C 0.37989(8) 0.38629(8) 0.15617(14) 0.0236(4) Uani 1 1 d . . . . .
C22 C 0.41795(9) 0.35043(9) 0.12560(16) 0.0309(5) Uani 1 1 d . . . . .
H22A H 0.406495 0.316081 0.138338 0.046 Uiso 1 1 calc R U . . .
H22B H 0.449612 0.356756 0.157792 0.046 Uiso 1 1 calc R U . . .
H22C H 0.423285 0.354403 0.060163 0.046 Uiso 1 1 calc R U . . .
C23 C 0.22352(8) 0.53484(7) 0.30311(14) 0.0234(4) Uani 1 1 d . . . . .
C24 C 0.18741(9) 0.56889(9) 0.34514(16) 0.0313(5) Uani 1 1 d . . . . .
H24A H 0.165766 0.583564 0.298196 0.047 Uiso 1 1 calc R U . . .
H24B H 0.205480 0.595825 0.376845 0.047 Uiso 1 1 calc R U . . .
H24C H 0.166678 0.550203 0.388648 0.047 Uiso 1 1 calc R U . . .
B1 B 0.25802(8) 0.57918(8) 0.61949(15) 0.0187(4) Uani 1 1 d . . . . .

loop_
_atom_site_aniso_label
_atom_site_aniso_U_11
_atom_site_aniso_U_22
_atom_site_aniso_U_33
_atom_site_aniso_U_23
_atom_site_aniso_U_13
_atom_site_aniso_U_12
Fe1 0.02053(13) 0.01737(12) 0.01620(12) -0.00160(10) -0.00089(10) -0.00232(10)
O2 0.0291(7) 0.0279(7) 0.0245(7) 0.0000(6) 0.0003(6) -0.0124(6)
O1 0.0323(8) 0.0226(7) 0.0248(7) 0.0046(6) -0.0016(6) -0.0111(6)
O3 0.0742(15) 0.0601(13) 0.0395(11) 0.0150(10) -0.0179(10) -0.0315(11)
N1 0.0237(8) 0.0213(8) 0.0173(8) -0.0006(6) -0.0009(6) -0.0035(6)
N4 0.0219(7) 0.0172(7) 0.0180(7) -0.0031(6) -0.0011(6) 0.0014(6)
N6 0.0231(8) 0.0240(8) 0.0169(8) -0.0014(6) 0.0005(6) -0.0038(6)
N7 0.0241(8) 0.0181(7) 0.0199(8) -0.0002(7) -0.0018(7) -0.0018(6)
N3 0.0256(8) 0.0196(8) 0.0221(8) -0.0002(6) 0.0009(6) -0.0033(6)
N5 0.0214(7) 0.0208(7) 0.0209(8) -0.0052(7) 0.0009(7) -0.0032(6)
N2 0.0210(7) 0.0196(7) 0.0183(8) -0.0020(6) -0.0025(6) -0.0025(6)
C35 0.0484(13) 0.0254(10) 0.0204(10) -0.0039(8) 0.0010(9) 0.0016(9)
C34 0.0432(12) 0.0224(10) 0.0261(10) -0.0037(8) -0.0035(9) -0.0051(8)
C33 0.0320(10) 0.0237(9) 0.0203(10) 0.0002(8) 0.0010(8) -0.0015(7)
C32 0.0261(9) 0.0178(8) 0.0181(9) -0.0002(7) -0.0013(7) 0.0042(7)
C38 0.0249(9) 0.0204(9) 0.0168(9) 0.0011(7) -0.0003(7) 0.0006(7)
C43 0.0255(10) 0.0309(10) 0.0207(9) 0.0004(8) 0.0011(8) 0.0030(8)
C42 0.0252(10) 0.0476(13) 0.0296(12) 0.0001(10) 0.0012(9) 0.0010(9)
C41 0.0294(11) 0.0469(14) 0.0322(12) 0.0000(10) -0.0073(9) -0.0127(10)
C47 0.0338(11) 0.0317(11) 0.0230(10) 0.0098(8) -0.0102(8) -0.0114(8)
C48 0.0302(10) 0.0203(9) 0.0362(12) 0.0080(8) -0.0127(9) -0.0035(8)
C49 0.0246(9) 0.0204(9) 0.0294(10) 0.0005(8) -0.0067(8) 0.0003(7)
C44 0.0216(9) 0.0195(9) 0.0180(9) 0.0003(7) -0.0039(7) -0.0013(7)
C45 0.0298(10) 0.0215(9) 0.0211(10) 0.0007(7) -0.0009(8) -0.0005(7)
C46 0.0311(10) 0.0318(11) 0.0206(10) 0.0005(8) -0.0026(8) -0.0051(8)
C36 0.0392(12) 0.0271(10) 0.0192(10) 0.0004(8) 0.0021(8) 0.0004(8)
C37 0.0325(10) 0.0224(9) 0.0214(9) -0.0006(8) -0.0012(9) -0.0006(7)
C31 0.0243(9) 0.0174(8) 0.0165(8) -0.0014(7) 0.0003(7) 0.0011(7)
C26 0.0261(9) 0.0199(9) 0.0205(9) -0.0002(7) -0.0016(7) -0.0010(7)
C27 0.0350(10) 0.0208(9) 0.0231(10) 0.0028(8) -0.0011(9) 0.0030(7)
C28 0.0317(10) 0.0310(10) 0.0265(10) 0.0012(9) -0.0023(9) 0.0113(8)
C29 0.0239(10) 0.0344(11) 0.0286(11) 0.0016(9) -0.0008(8) 0.0012(8)
C30 0.0262(9) 0.0224(9) 0.0232(10) 0.0001(7) 0.0002(8) -0.0009(7)
C39 0.0281(10) 0.0224(9) 0.0252(10) -0.0011(8) -0.0037(8) 0.0008(7)
C40 0.0400(12) 0.0244(10) 0.0325(12) -0.0030(8) -0.0080(10) -0.0060(9)
C53 0.062(2) 0.098(3) 0.053(2) -0.012(2) 0.0032(17) -0.040(2)
C52 0.094(3) 0.074(2) 0.0374(16) 0.0051(15) -0.0002(16) -0.051(2)
C51 0.094(3) 0.068(2) 0.064(2) 0.0277(19) -0.025(2) -0.039(2)
C50 0.090(3) 0.064(2) 0.088(3) 0.032(2) -0.019(2) -0.036(2)
C11 0.0271(10) 0.0221(9) 0.0186(9) -0.0004(7) -0.0010(7) -0.0017(7)
C10 0.0325(11) 0.0275(10) 0.0206(10) 0.0015(8) -0.0048(8) -0.0060(8)
C9 0.0299(10) 0.0278(10) 0.0235(10) -0.0029(8) -0.0058(8) -0.0084(8)
C8 0.0258(9) 0.0222(9) 0.0219(10) -0.0013(7) -0.0009(8) -0.0064(7)
C7 0.0216(8) 0.0196(8) 0.0184(9) -0.0037(7) 0.0003(7) -0.0001(7)
C14 0.0223(9) 0.0187(8) 0.0178(9) -0.0024(7) -0.0006(7) 0.0015(6)
C18 0.0196(8) 0.0194(8) 0.0217(9) -0.0042(7) -0.0022(7) 0.0025(6)
C19 0.0216(9) 0.0241(9) 0.0208(9) -0.0038(7) -0.0012(7) -0.0009(7)
C20 0.0252(10) 0.0323(11) 0.0270(10) -0.0046(8) -0.0028(8) -0.0059(8)
C17 0.0262(10) 0.0213(9) 0.0217(9) -0.0031(7) -0.0044(7) 0.0035(7)
C16 0.0324(10) 0.0202(9) 0.0191(9) 0.0011(7) -0.0025(8) 0.0039(7)
C15 0.0286(10) 0.0171(8) 0.0226(10) 0.0001(7) -0.0009(8) -0.0005(7)
C1 0.0303(10) 0.0333(11) 0.0144(9) -0.0014(8) -0.0016(7) -0.0092(8)
C6 0.0295(11) 0.0480(13) 0.0213(10) -0.0048(9) 0.0000(8) -0.0045(9)
C5 0.0317(12) 0.0754(19) 0.0210(11) -0.0029(12) 0.0022(9) -0.0139(12)
C4 0.0560(16) 0.0590(17) 0.0218(11) 0.0029(11) 0.0012(11) -0.0301(13)
C3 0.0595(16) 0.0342(12) 0.0242(11) 0.0017(9) -0.0012(11) -0.0204(11)
C2 0.0416(12) 0.0280(10) 0.0221(10) -0.0003(8) 0.0018(9) -0.0102(9)
C12 0.0262(10) 0.0227(9) 0.0202(9) -0.0001(7) -0.0011(7) -0.0010(7)
C13 0.0424(13) 0.0308(11) 0.0232(11) 0.0059(8) -0.0065(9) -0.0117(9)
C21 0.0259(9) 0.0283(10) 0.0168(9) 0.0009(7) 0.0013(7) -0.0023(8)
C22 0.0303(11) 0.0372(12) 0.0254(11) -0.0023(9) 0.0062(9) 0.0064(9)
C23 0.0283(10) 0.0217(9) 0.0202(9) 0.0022(7) -0.0031(7) -0.0024(7)
C24 0.0375(12) 0.0320(11) 0.0245(11) -0.0007(9) -0.0014(9) 0.0120(9)
B1 0.0212(9) 0.0173(9) 0.0176(10) -0.0008(7) -0.0017(7) 0.0017(7)

loop_
_atom_type_symbol
_atom_type_description
_atom_type_scat_dispersion_real
_atom_type_scat_dispersion_imag
_atom_type_scat_source
C C 0.0033 0.0016 'International Tables Vol C Tables 4.2.6.8 and 6.1.1.4'
H H 0.0000 0.0000 'International Tables Vol C Tables 4.2.6.8 and 6.1.1.4'
N N 0.0061 0.0033 'International Tables Vol C Tables 4.2.6.8 and 6.1.1.4'
O O 0.0106 0.0060 'International Tables Vol C Tables 4.2.6.8 and 6.1.1.4'
B B 0.0013 0.0007 'International Tables Vol C Tables 4.2.6.8 and 6.1.1.4'
Fe Fe 0.3463 0.8444 'International Tables Vol C Tables 4.2.6.8 and 6.1.1.4'

loop_
_geom_angle_atom_site_label_1
_geom_angle_atom_site_label_2
_geom_angle_atom_site_label_3
_geom_angle
_geom_angle_site_symmetry_1
_geom_angle_site_symmetry_3
_geom_angle_publ_flag
N4 Fe1 N6 90.37(7) . . ?
N4 Fe1 N7 88.17(7) . . ?
N7 Fe1 N6 178.53(8) . . ?
N3 Fe1 N4 178.54(7) . . ?
N3 Fe1 N6 90.44(7) . . ?
N3 Fe1 N7 91.02(7) . . ?
N5 Fe1 N4 83.45(7) . . ?
N5 Fe1 N6 88.98(7) . . ?
N5 Fe1 N7 90.86(7) . . ?
N5 Fe1 N3 97.78(7) . . ?
N5 Fe1 N2 178.46(7) . . ?
N2 Fe1 N4 95.47(7) . . ?
N2 Fe1 N6 89.93(7) . . ?
N2 Fe1 N7 90.20(7) . . ?
N2 Fe1 N3 83.31(7) . . ?
H2 O2 H2 0.0 . . ?
H2 O2 N5 109.5 . . ?
N5 O2 H2 109.5 . . ?
C52 O3 C51 113.3(3) . . ?
C7 N1 C1 114.12(15) . . ?
C14 N1 C7 129.34(16) . . ?
C14 N1 C1 116.47(16) . . ?
C14 N4 Fe1 126.72(13) . . ?
C14 N4 C18 120.43(17) . . ?
C18 N4 Fe1 112.58(13) . . ?
C21 N6 Fe1 177.63(17) . . ?
C23 N7 Fe1 176.59(18) . . ?
O1 N3 Fe1 123.25(13) . . ?
C12 N3 Fe1 116.77(14) . . ?
C12 N3 O1 119.98(17) . . ?
O2 N5 Fe1 123.11(14) . . ?
C19 N5 Fe1 117.13(14) . . ?
C19 N5 O2 119.73(16) . . ?
C11 N2 Fe1 113.03(13) . . ?
C7 N2 Fe1 126.15(13) . . ?
C7 N2 C11 120.73(17) . . ?
C34 C35 H35 120.4 . . ?
C34 C35 C36 119.2(2) . . ?
C36 C35 H35 120.4 . . ?
C35 C34 H34 119.8 . . ?
C35 C34 C33 120.3(2) . . ?
C33 C34 H34 119.8 . . ?
C34 C33 H33 118.8 . . ?
C34 C33 C32 122.3(2) . . ?
C32 C33 H33 118.8 . . ?
C33 C32 B1 121.51(18) . . ?
C37 C32 C33 115.59(18) . . ?
C37 C32 B1 122.55(17) . . ?
C43 C38 B1 121.97(17) . . ?
C39 C38 C43 115.19(19) . . ?
C39 C38 B1 122.63(17) . . ?
C38 C43 H43 118.7 . . ?
C42 C43 C38 122.5(2) . . ?
C42 C43 H43 118.7 . . ?
C43 C42 H42 119.8 . . ?
C43 C42 C41 120.5(2) . . ?
C41 C42 H42 119.8 . . ?
C42 C41 H41 120.5 . . ?
C40 C41 C42 119.0(2) . . ?
C40 C41 H41 120.5 . . ?
C48 C47 H47 120.5 . . ?
C48 C47 C46 119.0(2) . . ?
C46 C47 H47 120.5 . . ?
C47 C48 H48 119.7 . . ?
C47 C48 C49 120.6(2) . . ?
C49 C48 H48 119.7 . . ?
C48 C49 H49 118.9 . . ?
C48 C49 C44 122.3(2) . . ?
C44 C49 H49 118.9 . . ?
C49 C44 C45 115.47(18) . . ?
C49 C44 B1 122.61(18) . . ?
C45 C44 B1 121.62(17) . . ?
C44 C45 H45 118.5 . . ?
C46 C45 C44 123.02(19) . . ?
C46 C45 H45 118.5 . . ?
C47 C46 C45 119.6(2) . . ?
C47 C46 H46 120.2 . . ?
C45 C46 H46 120.2 . . ?
C35 C36 H36 120.1 . . ?
C35 C36 C37 119.8(2) . . ?
C37 C36 H36 120.1 . . ?
C32 C37 H37 118.6 . . ?
C36 C37 C32 122.79(19) . . ?
C36 C37 H37 118.6 . . ?
C26 C31 B1 121.47(17) . . ?
C30 C31 C26 115.34(18) . . ?
C30 C31 B1 122.81(17) . . ?
C31 C26 H26 118.8 . . ?
C27 C26 C31 122.47(19) . . ?
C27 C26 H26 118.8 . . ?
C26 C27 H27 119.7 . . ?
C28 C27 C26 120.66(19) . . ?
C28 C27 H27 119.7 . . ?
C27 C28 H28 120.8 . . ?
C27 C28 C29 118.38(19) . . ?
C29 C28 H28 120.8 . . ?
C28 C29 H29 119.7 . . ?
C30 C29 C28 120.6(2) . . ?
C30 C29 H29 119.7 . . ?
C31 C30 H30 118.8 . . ?
C29 C30 C31 122.46(19) . . ?
C29 C30 H30 118.8 . . ?
C38 C39 H39 118.6 . . ?
C40 C39 C38 122.9(2) . . ?
C40 C39 H39 118.6 . . ?
C41 C40 C39 120.0(2) . . ?
C41 C40 H40 120.0 . . ?
C39 C40 H40 120.0 . . ?
H53A C53 H53B 109.5 . . ?
H53A C53 H53C 109.5 . . ?
H53B C53 H53C 109.5 . . ?
C52 C53 H53A 109.5 . . ?
C52 C53 H53B 109.5 . . ?
C52 C53 H53C 109.5 . . ?
O3 C52 C53 110.7(3) . . ?
O3 C52 H52A 109.5 . . ?
O3 C52 H52B 109.5 . . ?
C53 C52 H52A 109.5 . . ?
C53 C52 H52B 109.5 . . ?
H52A C52 H52B 108.1 . . ?
O3 C51 H51A 109.6 . . ?
O3 C51 H51B 109.6 . . ?
O3 C51 C50 110.4(3) . . ?
H51A C51 H51B 108.1 . . ?
C50 C51 H51A 109.6 . . ?
C50 C51 H51B 109.6 . . ?
C51 C50 H50A 109.5 . . ?
C51 C50 H50B 109.5 . . ?
C51 C50 H50C 109.5 . . ?
H50A C50 H50B 109.5 . . ?
H50A C50 H50C 109.5 . . ?
H50B C50 H50C 109.5 . . ?
N2 C11 C10 121.73(18) . . ?
N2 C11 C12 114.15(17) . . ?
C10 C11 C12 124.12(19) . . ?
C11 C10 H10 121.2 . . ?
C11 C10 C9 117.69(19) . . ?
C9 C10 H10 121.2 . . ?
C10 C9 H9 119.9 . . ?
C8 C9 C10 120.28(19) . . ?
C8 C9 H9 119.9 . . ?
C9 C8 H8 120.3 . . ?
C9 C8 C7 119.49(18) . . ?
C7 C8 H8 120.3 . . ?
N2 C7 N1 121.27(16) . . ?
N2 C7 C8 119.81(18) . . ?
C8 C7 N1 118.92(17) . . ?
N4 C14 N1 120.35(17) . . ?
N4 C14 C15 120.25(18) . . ?
C15 C14 N1 119.39(17) . . ?
N4 C18 C19 114.08(17) . . ?
N4 C18 C17 121.52(18) . . ?
C17 C18 C19 124.36(18) . . ?
N5 C19 C18 112.59(17) . . ?
N5 C19 C20 123.57(18) . . ?
C18 C19 C20 123.84(18) . . ?
C19 C20 H20A 109.5 . . ?
C19 C20 H20B 109.5 . . ?
C19 C20 H20C 109.5 . . ?
H20A C20 H20B 109.5 . . ?
H20A C20 H20C 109.5 . . ?
H20B C20 H20C 109.5 . . ?
C18 C17 H17 121.1 . . ?
C18 C17 C16 117.85(18) . . ?
C16 C17 H17 121.1 . . ?
C17 C16 H16 119.6 . . ?
C15 C16 C17 120.84(19) . . ?
C15 C16 H16 119.6 . . ?
C14 C15 H15 120.5 . . ?
C16 C15 C14 119.09(18) . . ?
C16 C15 H15 120.5 . . ?
C6 C1 N1 119.2(2) . . ?
C6 C1 C2 121.1(2) . . ?
C2 C1 N1 119.6(2) . . ?
C1 C6 H6 120.6 . . ?
C1 C6 C5 118.8(2) . . ?
C5 C6 H6 120.6 . . ?
C6 C5 H5 119.9 . . ?
C4 C5 C6 120.2(3) . . ?
C4 C5 H5 119.9 . . ?
C5 C4 H4 119.7 . . ?
C5 C4 C3 120.6(2) . . ?
C3 C4 H4 119.7 . . ?
C4 C3 H3 120.0 . . ?
C4 C3 C2 120.0(3) . . ?
C2 C3 H3 120.0 . . ?
C1 C2 H2A 120.5 . . ?
C3 C2 C1 119.1(2) . . ?
C3 C2 H2A 120.5 . . ?
N3 C12 C11 112.69(18) . . ?
N3 C12 C13 123.45(19) . . ?
C11 C12 C13 123.85(18) . . ?
C12 C13 H13A 109.5 . . ?
C12 C13 H13B 109.5 . . ?
C12 C13 H13C 109.5 . . ?
H13A C13 H13B 109.5 . . ?
H13A C13 H13C 109.5 . . ?
H13B C13 H13C 109.5 . . ?
N6 C21 C22 179.6(3) . . ?
C21 C22 H22A 109.5 . . ?
C21 C22 H22B 109.5 . . ?
C21 C22 H22C 109.5 . . ?
H22A C22 H22B 109.5 . . ?
H22A C22 H22C 109.5 . . ?
H22B C22 H22C 109.5 . . ?
N7 C23 C24 179.0(2) . . ?
C23 C24 H24A 109.5 . . ?
C23 C24 H24B 109.5 . . ?
C23 C24 H24C 109.5 . . ?
H24A C24 H24B 109.5 . . ?
H24A C24 H24C 109.5 . . ?
H24B C24 H24C 109.5 . . ?
C32 B1 C38 112.48(16) . . ?
C32 B1 C44 112.84(15) . . ?
C32 B1 C31 103.72(15) . . ?
C44 B1 C38 103.86(15) . . ?
C44 B1 C31 112.76(16) . . ?
C31 B1 C38 111.45(15) . . ?

loop_
_geom_bond_atom_site_label_1
_geom_bond_atom_site_label_2
_geom_bond_distance
_geom_bond_site_symmetry_2
_geom_bond_publ_flag
Fe1 N4 1.9107(17) . ?
Fe1 N6 1.9350(17) . ?
Fe1 N7 1.9275(16) . ?
Fe1 N3 1.9041(18) . ?
Fe1 N5 1.8924(16) . ?
Fe1 N2 1.9019(16) . ?
O2 H2 1.04(2) . ?
O2 H2 1.04(2) . ?
O2 N5 1.343(2) . ?
O1 N3 1.337(2) . ?
O3 C52 1.407(5) . ?
O3 C51 1.412(5) . ?
N1 C7 1.418(3) . ?
N1 C14 1.413(2) . ?
N1 C1 1.454(3) . ?
N4 C14 1.335(2) . ?
N4 C18 1.377(2) . ?
N6 C21 1.132(3) . ?
N7 C23 1.134(3) . ?
N3 C12 1.303(3) . ?
N5 C19 1.304(3) . ?
N2 C11 1.374(3) . ?
N2 C7 1.330(2) . ?
C35 H35 0.9500 . ?
C35 C34 1.381(3) . ?
C35 C36 1.389(3) . ?
C34 H34 0.9500 . ?
C34 C33 1.395(3) . ?
C33 H33 0.9500 . ?
C33 C32 1.402(3) . ?
C32 C37 1.401(3) . ?
C32 B1 1.638(3) . ?
C38 C43 1.404(3) . ?
C38 C39 1.402(3) . ?
C38 B1 1.648(3) . ?
C43 H43 0.9500 . ?
C43 C42 1.388(3) . ?
C42 H42 0.9500 . ?
C42 C41 1.391(4) . ?
C41 H41 0.9500 . ?
C41 C40 1.375(4) . ?
C47 H47 0.9500 . ?
C47 C48 1.383(4) . ?
C47 C46 1.392(3) . ?
C48 H48 0.9500 . ?
C48 C49 1.399(3) . ?
C49 H49 0.9500 . ?
C49 C44 1.400(3) . ?
C44 C45 1.405(3) . ?
C44 B1 1.638(3) . ?
C45 H45 0.9500 . ?
C45 C46 1.395(3) . ?
C46 H46 0.9500 . ?
C36 H36 0.9500 . ?
C36 C37 1.394(3) . ?
C37 H37 0.9500 . ?
C31 C26 1.409(3) . ?
C31 C30 1.403(3) . ?
C31 B1 1.641(3) . ?
C26 H26 0.9500 . ?
C26 C27 1.390(3) . ?
C27 H27 0.9500 . ?
C27 C28 1.380(3) . ?
C28 H28 0.9500 . ?
C28 C29 1.396(3) . ?
C29 H29 0.9500 . ?
C29 C30 1.386(3) . ?
C30 H30 0.9500 . ?
C39 H39 0.9500 . ?
C39 C40 1.401(3) . ?
C40 H40 0.9500 . ?
C53 H53A 0.9800 . ?
C53 H53B 0.9800 . ?
C53 H53C 0.9800 . ?
C53 C52 1.504(6) . ?
C52 H52A 0.9900 . ?
C52 H52B 0.9900 . ?
C51 H51A 0.9900 . ?
C51 H51B 0.9900 . ?
C51 C50 1.533(7) . ?
C50 H50A 0.9800 . ?
C50 H50B 0.9800 . ?
C50 H50C 0.9800 . ?
C11 C10 1.381(3) . ?
C11 C12 1.464(3) . ?
C10 H10 0.9500 . ?
C10 C9 1.395(3) . ?
C9 H9 0.9500 . ?
C9 C8 1.383(3) . ?
C8 H8 0.9500 . ?
C8 C7 1.409(3) . ?
C14 C15 1.413(3) . ?
C18 C19 1.466(3) . ?
C18 C17 1.379(3) . ?
C19 C20 1.497(3) . ?
C20 H20A 0.9800 . ?
C20 H20B 0.9800 . ?
C20 H20C 0.9800 . ?
C17 H17 0.9500 . ?
C17 C16 1.397(3) . ?
C16 H16 0.9500 . ?
C16 C15 1.371(3) . ?
C15 H15 0.9500 . ?
C1 C6 1.384(3) . ?
C1 C2 1.395(3) . ?
C6 H6 0.9500 . ?
C6 C5 1.404(4) . ?
C5 H5 0.9500 . ?
C5 C4 1.370(4) . ?
C4 H4 0.9500 . ?
C4 C3 1.388(4) . ?
C3 H3 0.9500 . ?
C3 C2 1.388(3) . ?
C2 H2A 0.9500 . ?
C12 C13 1.493(3) . ?
C13 H13A 0.9800 . ?
C13 H13B 0.9800 . ?
C13 H13C 0.9800 . ?
C21 C22 1.460(3) . ?
C22 H22A 0.9800 . ?
C22 H22B 0.9800 . ?
C22 H22C 0.9800 . ?
C23 C24 1.457(3) . ?
C24 H24A 0.9800 . ?
C24 H24B 0.9800 . ?
C24 H24C 0.9800 . ?

loop_
_geom_torsion_atom_site_label_1
_geom_torsion_atom_site_label_2
_geom_torsion_atom_site_label_3
_geom_torsion_atom_site_label_4
_geom_torsion
_geom_torsion_site_symmetry_1
_geom_torsion_site_symmetry_2
_geom_torsion_site_symmetry_3
_geom_torsion_site_symmetry_4
_geom_torsion_publ_flag
Fe1 N4 C14 N1 6.8(3) . . . . ?
Fe1 N4 C14 C15 -172.84(14) . . . . ?
Fe1 N4 C18 C19 -4.13(19) . . . . ?
Fe1 N4 C18 C17 173.69(15) . . . . ?
Fe1 N3 C12 C11 -0.8(2) . . . . ?
Fe1 N3 C12 C13 -179.36(17) . . . . ?
Fe1 N5 C19 C18 -2.9(2) . . . . ?
Fe1 N5 C19 C20 177.86(15) . . . . ?
Fe1 N2 C11 C10 176.64(17) . . . . ?
Fe1 N2 C11 C12 -2.4(2) . . . . ?
Fe1 N2 C7 N1 8.3(3) . . . . ?
Fe1 N2 C7 C8 -171.65(14) . . . . ?
O2 N5 C19 C18 178.97(15) . . . . ?
O2 N5 C19 C20 -0.3(3) . . . . ?
H2 O2 N5 Fe1 1.2 . . . . ?
H2 O2 N5 C19 179.2 . . . . ?
O1 N3 C12 C11 178.63(17) . . . . ?
O1 N3 C12 C13 0.1(3) . . . . ?
N1 C14 C15 C16 -179.77(18) . . . . ?
N1 C1 C6 C5 174.37(19) . . . . ?
N1 C1 C2 C3 -174.4(2) . . . . ?
N4 Fe1 N5 O2 178.63(15) . . . . ?
N4 Fe1 N5 C19 0.54(15) . . . . ?
N4 C14 C15 C16 -0.1(3) . . . . ?
N4 C18 C19 N5 4.6(2) . . . . ?
N4 C18 C19 C20 -176.16(18) . . . . ?
N4 C18 C17 C16 0.1(3) . . . . ?
N6 Fe1 N5 O2 88.14(15) . . . . ?
N6 Fe1 N5 C19 -89.94(15) . . . . ?
N7 Fe1 N5 O2 -93.32(14) . . . . ?
N7 Fe1 N5 C19 88.60(15) . . . . ?
N3 Fe1 N5 O2 -2.17(15) . . . . ?
N3 Fe1 N5 C19 179.75(14) . . . . ?
N2 C11 C10 C9 -3.4(3) . . . . ?
N2 C11 C12 N3 2.1(3) . . . . ?
N2 C11 C12 C13 -179.3(2) . . . . ?
C35 C34 C33 C32 0.6(3) . . . . ?
C35 C36 C37 C32 0.4(3) . . . . ?
C34 C35 C36 C37 -1.0(3) . . . . ?
C34 C33 C32 C37 -1.2(3) . . . . ?
C34 C33 C32 B1 -174.5(2) . . . . ?
C33 C32 C37 C36 0.7(3) . . . . ?
C33 C32 B1 C38 -155.82(18) . . . . ?
C33 C32 B1 C44 -38.7(2) . . . . ?
C33 C32 B1 C31 83.6(2) . . . . ?
C38 C43 C42 C41 0.4(4) . . . . ?
C38 C39 C40 C41 1.2(4) . . . . ?
C43 C38 C39 C40 -1.7(3) . . . . ?
C43 C38 B1 C32 39.6(3) . . . . ?
C43 C38 B1 C44 -82.7(2) . . . . ?
C43 C38 B1 C31 155.61(18) . . . . ?
C43 C42 C41 C40 -0.9(4) . . . . ?
C42 C41 C40 C39 0.1(4) . . . . ?
C47 C48 C49 C44 -0.8(3) . . . . ?
C48 C47 C46 C45 -0.6(3) . . . . ?
C48 C49 C44 C45 0.6(3) . . . . ?
C48 C49 C44 B1 -173.24(18) . . . . ?
C49 C44 C45 C46 -0.5(3) . . . . ?
C49 C44 B1 C32 -30.9(3) . . . . ?
C49 C44 B1 C38 91.2(2) . . . . ?
C49 C44 B1 C31 -147.96(18) . . . . ?
C44 C45 C46 C47 0.5(3) . . . . ?
C45 C44 B1 C32 155.65(18) . . . . ?
C45 C44 B1 C38 -82.3(2) . . . . ?
C45 C44 B1 C31 38.5(2) . . . . ?
C46 C47 C48 C49 0.8(3) . . . . ?
C36 C35 C34 C33 0.5(4) . . . . ?
C37 C32 B1 C38 31.4(2) . . . . ?
C37 C32 B1 C44 148.50(18) . . . . ?
C37 C32 B1 C31 -89.2(2) . . . . ?
C31 C26 C27 C28 1.8(3) . . . . ?
C26 C31 C30 C29 2.6(3) . . . . ?
C26 C31 B1 C32 82.4(2) . . . . ?
C26 C31 B1 C38 -38.9(2) . . . . ?
C26 C31 B1 C44 -155.24(17) . . . . ?
C26 C27 C28 C29 0.2(3) . . . . ?
C27 C28 C29 C30 -0.7(3) . . . . ?
C28 C29 C30 C31 -0.8(3) . . . . ?
C30 C31 C26 C27 -3.1(3) . . . . ?
C30 C31 B1 C32 -90.2(2) . . . . ?
C30 C31 B1 C38 148.54(18) . . . . ?
C30 C31 B1 C44 32.2(2) . . . . ?
C39 C38 C43 C42 0.9(3) . . . . ?
C39 C38 B1 C32 -145.96(19) . . . . ?
C39 C38 B1 C44 91.7(2) . . . . ?
C39 C38 B1 C31 -30.0(3) . . . . ?
C52 O3 C51 C50 -179.0(3) . . . . ?
C51 O3 C52 C53 -178.4(3) . . . . ?
C11 N2 C7 N1 -175.45(17) . . . . ?
C11 N2 C7 C8 4.6(3) . . . . ?
C11 C10 C9 C8 2.4(3) . . . . ?
C10 C11 C12 N3 -176.9(2) . . . . ?
C10 C11 C12 C13 1.6(3) . . . . ?
C10 C9 C8 C7 2.0(3) . . . . ?
C9 C8 C7 N1 174.51(19) . . . . ?
C9 C8 C7 N2 -5.5(3) . . . . ?
C7 N1 C14 N4 -0.5(3) . . . . ?
C7 N1 C14 C15 179.12(18) . . . . ?
C7 N1 C1 C6 -78.6(2) . . . . ?
C7 N1 C1 C2 97.4(2) . . . . ?
C7 N2 C11 C10 -0.1(3) . . . . ?
C7 N2 C11 C12 -179.13(17) . . . . ?
C14 N1 C7 N2 -7.5(3) . . . . ?
C14 N1 C7 C8 172.49(18) . . . . ?
C14 N1 C1 C6 98.6(2) . . . . ?
C14 N1 C1 C2 -85.3(2) . . . . ?
C14 N4 C18 C19 -178.57(16) . . . . ?
C14 N4 C18 C17 -0.8(3) . . . . ?
C18 N4 C14 N1 -179.58(16) . . . . ?
C18 N4 C14 C15 0.8(3) . . . . ?
C18 C17 C16 C15 0.6(3) . . . . ?
C19 C18 C17 C16 177.66(18) . . . . ?
C17 C18 C19 N5 -173.17(18) . . . . ?
C17 C18 C19 C20 6.1(3) . . . . ?
C17 C16 C15 C14 -0.6(3) . . . . ?
C1 N1 C7 N2 169.38(18) . . . . ?
C1 N1 C7 C8 -10.7(3) . . . . ?
C1 N1 C14 N4 -177.31(17) . . . . ?
C1 N1 C14 C15 2.3(3) . . . . ?
C1 C6 C5 C4 0.1(4) . . . . ?
C6 C1 C2 C3 1.6(3) . . . . ?
C6 C5 C4 C3 1.4(4) . . . . ?
C5 C4 C3 C2 -1.4(4) . . . . ?
C4 C3 C2 C1 -0.1(4) . . . . ?
C2 C1 C6 C5 -1.6(3) . . . . ?
C12 C11 C10 C9 175.5(2) . . . . ?
B1 C32 C37 C36 173.90(19) . . . . ?
B1 C38 C43 C42 175.7(2) . . . . ?
B1 C38 C39 C40 -176.5(2) . . . . ?
B1 C44 C45 C46 173.47(19) . . . . ?
B1 C31 C26 C27 -176.18(18) . . . . ?
B1 C31 C30 C29 175.55(19) . . . . ?

loop_
_smtbx_masks_void_nr
_smtbx_masks_void_average_x
_smtbx_masks_void_average_y
_smtbx_masks_void_average_z
_smtbx_masks_void_volume
_smtbx_masks_void_count_electrons
_smtbx_masks_void_content
1 0.000 0.000 0.500 484.7 89.0 ?
2 0.000 0.500 -0.847 466.0 63.5 ?
3 0.500 0.500 0.000 484.7 89.0 ?
4 0.500 0.000 -0.123 466.0 63.5 ?
